data_7055668
loop_
_publ_author_name
'Moreno-Alc\'antar, Guillermo'
'N\'acar-Anaya, Antonio'
'Flores-\'Alamo, Marcos'
'Torrens, Hugo'

_publ_section_title
;
 Luminescent diphosphine fluorophenylthiolate silver(i) compounds that
 exhibit argentophilic interactions
;
_journal_issue 8
_journal_name_full 'New J. Chem.'
_journal_page_first 6577
_journal_paper_doi 10.1039/C6NJ00984K
_journal_volume 40
_journal_year 2016
_chemical_formula_moiety 'C72 H54 Ag2 F4 P4 S2'
_chemical_formula_sum 'C72 H54 Ag2 F4 P4 S2'
_chemical_formula_weight 1398.89
_chemical_name_systematic
;
 ?
;
_space_group_IT_number 2
_symmetry_cell_setting triclinic
_symmetry_Int_Tables_number 2
_symmetry_space_group_name_Hall '-P 1'
_symmetry_space_group_name_H-M 'P -1'
_atom_sites_solution_hydrogens geom
_audit_conform_dict_location ftp://ftp.iucr.org/pub/cif_core.dic
_audit_conform_dict_name cif_core.dic
_audit_conform_dict_version 2.4.3
_audit_creation_date 2015-05-28T12:49:14-00:00
_audit_creation_method 'WinGX routine CIF_UPDATE'
_audit_update_record
;
2016-02-19 deposited with the CCDC.
2016-06-21 downloaded from the CCDC.
;
_cell_angle_alpha 73.771(6)
_cell_angle_beta 78.567(5)
_cell_angle_gamma 63.638(7)
_cell_formula_units_Z 2
_cell_length_a 13.8314(8)
_cell_length_b 13.9584(12)
_cell_length_c 18.0610(11)
_cell_measurement_reflns_used 11744
_cell_measurement_temperature 130(2)
_cell_measurement_theta_max 29.5274
_cell_measurement_theta_min 3.4074
_cell_volume 2988.7(4)
_computing_cell_refinement
;
        CrysAlisPro, Agilent Technologies,
        Version 1.171.36.32 (release 02-08-2013 CrysAlis171 .NET)
        (compiled Aug  2 2013,16:46:58)
;
_computing_data_collection
;
        CrysAlisPro, Agilent Technologies,
        Version 1.171.36.32 (release 02-08-2013 CrysAlis171 .NET)
        (compiled Aug  2 2013,16:46:58)
;
_computing_data_reduction
;
        CrysAlisPro, Agilent Technologies,
        Version 1.171.36.32 (release 02-08-2013 CrysAlis171 .NET)
        (compiled Aug  2 2013,16:46:58)
;
_computing_molecular_graphics
;
          'Ortep-3 for Windows (Farrugia, 1997)'
      L. J. Farrugia, J. Appl. Crystallogr., 1997, 30, 565.
;
_computing_publication_material
;    
        'WinGX publication routines (Farrugia, 1999)'                 
    L. J. Farrugia, J. Appl. Crystallogr., 1999, 32, 837-838.
;
_computing_structure_refinement 'SHELXL-2014 (Sheldrick, 2008)'
_computing_structure_solution
;
      'SHELXS-2014 (Sheldrick, 2008)'
      G. M. Sheldrick, Acta Crystallogr., Sect. A: 
      Found. Crystallogr., 2008, 64, 112-122.
;
_diffrn_ambient_temperature 130(2)
_diffrn_detector_area_resol_mean 10.4685
_diffrn_measured_fraction_theta_full 0.997
_diffrn_measured_fraction_theta_max 0.866
_diffrn_measurement_device_type 'Xcalibur, Atlas, Gemini'
_diffrn_measurement_method '\w scans'
_diffrn_orient_matrix_UB_11 0.0466507
_diffrn_orient_matrix_UB_12 -0.0136275
_diffrn_orient_matrix_UB_13 0.0183643
_diffrn_orient_matrix_UB_21 0.0130138
_diffrn_orient_matrix_UB_22 -0.0564898
_diffrn_orient_matrix_UB_23 0.0049387
_diffrn_orient_matrix_UB_31 0.0308968
_diffrn_orient_matrix_UB_32 -0.0002516
_diffrn_orient_matrix_UB_33 -0.036385
_diffrn_radiation_monochromator graphite
_diffrn_radiation_type MoK\a
_diffrn_radiation_wavelength 0.71073
_diffrn_reflns_av_R_equivalents 0.0309
_diffrn_reflns_av_unetI/netI 0.0486
_diffrn_reflns_Laue_measured_fraction_full 0.997
_diffrn_reflns_Laue_measured_fraction_max 0.866
_diffrn_reflns_limit_h_max 18
_diffrn_reflns_limit_h_min -18
_diffrn_reflns_limit_k_max 18
_diffrn_reflns_limit_k_min -19
_diffrn_reflns_limit_l_max 22
_diffrn_reflns_limit_l_min -24
_diffrn_reflns_number 40130
_diffrn_reflns_point_group_measured_fraction_full 0.997
_diffrn_reflns_point_group_measured_fraction_max 0.866
_diffrn_reflns_theta_full 25.242
_diffrn_reflns_theta_max 29.527
_diffrn_reflns_theta_min 3.407
_exptl_absorpt_coefficient_mu 0.889
_exptl_absorpt_correction_T_max 0.906
_exptl_absorpt_correction_T_min 0.801
_exptl_absorpt_correction_type analytical
_exptl_absorpt_process_details
;
        CrysAlisPro, Agilent Technologies,
        Version 1.171.36.32 (release 02-08-2013 CrysAlis171 .NET)
        (compiled Aug  2 2013,16:46:58)
Analytical numeric absorption correction using a multifaceted crystal
                        model based on expressions derived by R.C. Clark & J.S.
        (Clark, R. C. & Reid, J. S. (1995). Acta Cryst. A51, 887-897)
;
_exptl_crystal_colour colourless
_exptl_crystal_density_diffrn 1.554
_exptl_crystal_description block
_exptl_crystal_F_000 1416
_exptl_crystal_size_max 0.33
_exptl_crystal_size_mid 0.21
_exptl_crystal_size_min 0.12
_refine_diff_density_max 0.946
_refine_diff_density_min -0.712
_refine_diff_density_rms 0.084
_refine_ls_extinction_method none
_refine_ls_goodness_of_fit_ref 1.052
_refine_ls_hydrogen_treatment constr
_refine_ls_matrix_type full
_refine_ls_number_parameters 757
_refine_ls_number_reflns 14460
_refine_ls_number_restraints 0
_refine_ls_restrained_S_all 1.052
_refine_ls_R_factor_all 0.0452
_refine_ls_R_factor_gt 0.0319
_refine_ls_shift/su_max 0.002
_refine_ls_shift/su_mean 0
_refine_ls_structure_factor_coef Fsqd
_refine_ls_weighting_details 'w=1/[\s^2^(Fo^2^)+(0.0240P)^2^+2.2081P] where P=(Fo^2^+2Fc^2^)/3'
_refine_ls_weighting_scheme calc
_refine_ls_wR_factor_gt 0.065
_refine_ls_wR_factor_ref 0.0723
_reflns_Friedel_coverage 0
_reflns_number_gt 11939
_reflns_number_total 14460
_reflns_threshold_expression 'I > 2\s(I)'
_cod_data_source_file c6nj00984k2.cif
_cod_data_source_block 1B
_cod_depositor_comments 'Adding full bibliography for 7055667--7055670.cif.'
_cod_database_code 7055668
_shelx_estimated_absorpt_t_min 0.758
_shelx_estimated_absorpt_t_max 0.901

loop_
_symmetry_equiv_pos_as_xyz
'x, y, z'
'-x, -y, -z'

loop_
_atom_site_label
_atom_site_type_symbol
_atom_site_fract_x
_atom_site_fract_y
_atom_site_fract_z
_atom_site_U_iso_or_equiv
_atom_site_adp_type
_atom_site_occupancy
_atom_site_site_symmetry_order
_atom_site_calc_flag
_atom_site_refinement_flags_posn
_atom_site_refinement_flags_adp
C1 C 0.2938(2) 0.7464(2) 0.61889(13) 0.0252(5) Uani 1 1 d . .
C2 C 0.4047(2) 0.6907(2) 0.63002(15) 0.0321(6) Uani 1 1 d . .
H2 H 0.4348 0.615 0.654 0.039 Uiso 1 1 calc R U
C3 C 0.4682(2) 0.7471(3) 0.60585(16) 0.0388(7) Uani 1 1 d . .
C4 C 0.4315(2) 0.8561(3) 0.57099(16) 0.0385(7) Uani 1 1 d . .
H4 H 0.4777 0.8935 0.5554 0.046 Uiso 1 1 calc R U
C5 C 0.3248(2) 0.9065(2) 0.56047(15) 0.0324(6) Uani 1 1 d . .
C6 C 0.2528(2) 0.8589(2) 0.58345(15) 0.0303(6) Uani 1 1 d . .
H6 H 0.1781 0.9 0.5758 0.036 Uiso 1 1 calc R U
C7 C -0.20985(19) 0.86253(19) 0.70200(13) 0.0182(5) Uani 1 1 d . .
C8 C -0.19514(19) 0.95613(19) 0.70014(12) 0.0172(5) Uani 1 1 d . .
C9 C -0.11956(19) 1.00100(19) 0.81679(12) 0.0177(5) Uani 1 1 d . .
C10 C -0.15159(19) 1.1095(2) 0.81796(13) 0.0205(5) Uani 1 1 d . .
H10 H -0.1469 1.1601 0.7712 0.025 Uiso 1 1 calc R U
C11 C -0.1904(2) 1.1455(2) 0.88642(14) 0.0241(5) Uani 1 1 d . .
H11 H -0.212 1.2203 0.8862 0.029 Uiso 1 1 calc R U
C12 C -0.1980(2) 1.0734(2) 0.95493(14) 0.0312(6) Uani 1 1 d . .
H12 H -0.2247 1.0983 1.0019 0.037 Uiso 1 1 calc R U
C13 C -0.1668(3) 0.9654(2) 0.95485(15) 0.0385(7) Uani 1 1 d . .
H13 H -0.1723 0.9155 1.0019 0.046 Uiso 1 1 calc R U
C14 C -0.1270(2) 0.9284(2) 0.88637(14) 0.0306(6) Uani 1 1 d . .
H14 H -0.1047 0.8533 0.887 0.037 Uiso 1 1 calc R U
C15 C -0.03586(18) 1.04857(18) 0.65636(12) 0.0170(5) Uani 1 1 d . .
C16 C -0.0609(2) 1.0769(2) 0.58020(13) 0.0230(5) Uani 1 1 d . .
H16 H -0.1029 1.0472 0.5662 0.028 Uiso 1 1 calc R U
C17 C -0.0251(2) 1.1482(2) 0.52432(14) 0.0272(6) Uani 1 1 d . .
H17 H -0.0425 1.1669 0.4724 0.033 Uiso 1 1 calc R U
C18 C 0.0357(2) 1.1919(2) 0.54422(15) 0.0303(6) Uani 1 1 d . .
H18 H 0.0595 1.2413 0.5062 0.036 Uiso 1 1 calc R U
C19 C 0.0618(2) 1.1635(2) 0.61973(15) 0.0290(6) Uani 1 1 d . .
H19 H 0.1035 1.1936 0.6335 0.035 Uiso 1 1 calc R U
C20 C 0.0275(2) 1.0915(2) 0.67532(14) 0.0225(5) Uani 1 1 d . .
H20 H 0.0473 1.0711 0.7267 0.027 Uiso 1 1 calc R U
C21 C -0.2784(2) 1.0597(2) 0.67711(14) 0.0237(5) Uani 1 1 d . .
H21 H -0.2696 1.1234 0.6771 0.028 Uiso 1 1 calc R U
C22 C -0.3731(2) 1.0704(2) 0.65442(15) 0.0287(6) Uani 1 1 d . .
H22 H -0.4293 1.141 0.6395 0.034 Uiso 1 1 calc R U
C23 C -0.3859(2) 0.9779(2) 0.65357(15) 0.0295(6) Uani 1 1 d . .
H23 H -0.45 0.9849 0.6366 0.035 Uiso 1 1 calc R U
C24 C -0.3057(2) 0.8757(2) 0.67726(14) 0.0256(5) Uani 1 1 d . .
H24 H -0.3155 0.8126 0.6769 0.031 Uiso 1 1 calc R U
C25 C -0.18242(19) 0.69472(19) 0.83921(12) 0.0168(5) Uani 1 1 d . .
C26 C -0.2825(2) 0.7665(2) 0.86590(15) 0.0288(6) Uani 1 1 d . .
H26 H -0.3189 0.8366 0.8342 0.035 Uiso 1 1 calc R U
C27 C -0.3298(2) 0.7363(2) 0.93892(15) 0.0343(7) Uani 1 1 d . .
H27 H -0.3983 0.786 0.9568 0.041 Uiso 1 1 calc R U
C28 C -0.2782(2) 0.6351(2) 0.98541(13) 0.0241(5) Uani 1 1 d . .
H28 H -0.3114 0.6144 1.0348 0.029 Uiso 1 1 calc R U
C29 C -0.1785(2) 0.5641(2) 0.96008(13) 0.0259(6) Uani 1 1 d . .
H29 H -0.1424 0.4943 0.9922 0.031 Uiso 1 1 calc R U
C30 C -0.1304(2) 0.5940(2) 0.88754(13) 0.0239(5) Uani 1 1 d . .
H30 H -0.0608 0.5447 0.8708 0.029 Uiso 1 1 calc R U
C31 C -0.11274(18) 0.63269(18) 0.69315(12) 0.0163(5) Uani 1 1 d . .
C32 C -0.1943(2) 0.5959(2) 0.70586(13) 0.0217(5) Uani 1 1 d . .
H32 H -0.254 0.621 0.7427 0.026 Uiso 1 1 calc R U
C33 C -0.1888(2) 0.5227(2) 0.66498(14) 0.0239(5) Uani 1 1 d . .
H33 H -0.245 0.4982 0.6734 0.029 Uiso 1 1 calc R U
C34 C -0.1015(2) 0.4855(2) 0.61192(13) 0.0239(5) Uani 1 1 d . .
H34 H -0.0975 0.4351 0.5841 0.029 Uiso 1 1 calc R U
C35 C -0.0199(2) 0.5213(2) 0.59904(13) 0.0252(5) Uani 1 1 d . .
H35 H 0.0398 0.4958 0.5623 0.03 Uiso 1 1 calc R U
C36 C -0.02503(19) 0.5945(2) 0.63964(13) 0.0213(5) Uani 1 1 d . .
H36 H 0.0314 0.6187 0.631 0.026 Uiso 1 1 calc R U
C37 C 0.2380(2) 0.7512(2) 0.84040(13) 0.0217(5) Uani 1 1 d . .
C38 C 0.3464(2) 0.7170(2) 0.81319(14) 0.0255(5) Uani 1 1 d . .
H38 H 0.3868 0.6445 0.8053 0.031 Uiso 1 1 calc R U
C39 C 0.3951(2) 0.7884(2) 0.79769(15) 0.0314(6) Uani 1 1 d . .
C40 C 0.3423(3) 0.8941(2) 0.80722(15) 0.0356(7) Uani 1 1 d . .
H40 H 0.3771 0.9424 0.7959 0.043 Uiso 1 1 calc R U
C41 C 0.2346(3) 0.9252(2) 0.83456(16) 0.0341(7) Uani 1 1 d . .
C42 C 0.1814(2) 0.8578(2) 0.85207(14) 0.0280(6) Uani 1 1 d . .
H42 H 0.1074 0.8833 0.8718 0.034 Uiso 1 1 calc R U
C43 C 0.36128(18) 0.24686(19) 0.82828(12) 0.0163(5) Uani 1 1 d . .
C44 C 0.45894(18) 0.25804(18) 0.82346(12) 0.0161(4) Uani 1 1 d . .
C45 C 0.54134(18) 0.39741(19) 0.85665(12) 0.0169(5) Uani 1 1 d . .
C46 C 0.54387(19) 0.3378(2) 0.93276(13) 0.0201(5) Uani 1 1 d . .
H46 H 0.5107 0.2877 0.9483 0.024 Uiso 1 1 calc R U
C47 C 0.5945(2) 0.3507(2) 0.98617(13) 0.0244(5) Uani 1 1 d . .
H47 H 0.5956 0.3094 1.0379 0.029 Uiso 1 1 calc R U
C48 C 0.6427(2) 0.4225(2) 0.96479(14) 0.0248(5) Uani 1 1 d . .
H48 H 0.6779 0.4305 1.0013 0.03 Uiso 1 1 calc R U
C49 C 0.6397(2) 0.4839(2) 0.88912(14) 0.0247(5) Uani 1 1 d . .
H49 H 0.6728 0.5341 0.874 0.03 Uiso 1 1 calc R U
C50 C 0.58888(19) 0.4718(2) 0.83600(13) 0.0195(5) Uani 1 1 d . .
H50 H 0.5863 0.5147 0.7847 0.023 Uiso 1 1 calc R U
C51 C 0.56006(19) 0.37365(19) 0.69967(12) 0.0179(5) Uani 1 1 d . .
C52 C 0.5172(2) 0.3927(2) 0.63062(14) 0.0288(6) Uani 1 1 d . .
H52 H 0.4412 0.4175 0.6298 0.035 Uiso 1 1 calc R U
C53 C 0.5842(2) 0.3756(2) 0.56327(14) 0.0357(7) Uani 1 1 d . .
H53 H 0.5543 0.3868 0.5169 0.043 Uiso 1 1 calc R U
C54 C 0.6943(2) 0.3424(2) 0.56301(14) 0.0298(6) Uani 1 1 d . .
H54 H 0.7399 0.3317 0.5165 0.036 Uiso 1 1 calc R U
C55 C 0.7376(2) 0.32487(19) 0.63047(13) 0.0221(5) Uani 1 1 d . .
H55 H 0.8133 0.3022 0.6305 0.026 Uiso 1 1 calc R U
C56 C 0.67093(19) 0.34027(19) 0.69850(13) 0.0182(5) Uani 1 1 d . .
H56 H 0.7016 0.3278 0.7448 0.022 Uiso 1 1 calc R U
C57 C 0.5514(2) 0.1658(2) 0.84936(13) 0.0218(5) Uani 1 1 d . .
H57 H 0.6184 0.1719 0.8428 0.026 Uiso 1 1 calc R U
C58 C 0.5477(2) 0.0661(2) 0.88413(14) 0.0255(5) Uani 1 1 d . .
H58 H 0.6114 0.0044 0.9017 0.031 Uiso 1 1 calc R U
C59 C 0.4500(2) 0.0563(2) 0.89333(14) 0.0259(6) Uani 1 1 d . .
H59 H 0.4461 -0.0114 0.9191 0.031 Uiso 1 1 calc R U
C60 C 0.3586(2) 0.1451(2) 0.86507(13) 0.0223(5) Uani 1 1 d . .
H60 H 0.2926 0.1372 0.8706 0.027 Uiso 1 1 calc R U
C61 C 0.26727(18) 0.3195(2) 0.68717(13) 0.0195(5) Uani 1 1 d . .
C62 C 0.2613(2) 0.3976(2) 0.61869(13) 0.0251(5) Uani 1 1 d . .
H62 H 0.2445 0.4708 0.6203 0.03 Uiso 1 1 calc R U
C63 C 0.2800(2) 0.3685(3) 0.54767(15) 0.0349(7) Uani 1 1 d . .
H63 H 0.2769 0.4216 0.5009 0.042 Uiso 1 1 calc R U
C64 C 0.3027(2) 0.2632(3) 0.54527(16) 0.0380(7) Uani 1 1 d . .
H64 H 0.3141 0.2439 0.4968 0.046 Uiso 1 1 calc R U
C65 C 0.3093(2) 0.1849(3) 0.61313(17) 0.0363(7) Uani 1 1 d . .
H65 H 0.326 0.1118 0.6112 0.044 Uiso 1 1 calc R U
C66 C 0.2915(2) 0.2130(2) 0.68352(15) 0.0291(6) Uani 1 1 d . .
H66 H 0.2959 0.159 0.73 0.035 Uiso 1 1 calc R U
C67 C 0.12935(18) 0.33065(18) 0.83017(13) 0.0175(5) Uani 1 1 d . .
C68 C 0.1115(2) 0.3209(2) 0.91016(13) 0.0219(5) Uani 1 1 d . .
H68 H 0.1615 0.3246 0.9373 0.026 Uiso 1 1 calc R U
C69 C 0.0213(2) 0.3060(2) 0.95030(14) 0.0254(5) Uani 1 1 d . .
H69 H 0.0106 0.2981 1.0049 0.031 Uiso 1 1 calc R U
C70 C -0.0527(2) 0.3024(2) 0.91165(15) 0.0289(6) Uani 1 1 d . .
H70 H -0.1145 0.292 0.9394 0.035 Uiso 1 1 calc R U
C71 C -0.0371(2) 0.3141(2) 0.83225(15) 0.0302(6) Uani 1 1 d . .
H71 H -0.0888 0.3126 0.8054 0.036 Uiso 1 1 calc R U
C72 C 0.0539(2) 0.3279(2) 0.79129(14) 0.0232(5) Uani 1 1 d . .
H72 H 0.0644 0.3355 0.7367 0.028 Uiso 1 1 calc R U
Ag1 Ag 0.27073(2) 0.52752(2) 0.77138(2) 0.01847(5) Uani 1 1 d . .
Ag2 Ag 0.05557(2) 0.74843(2) 0.74684(2) 0.01855(5) Uani 1 1 d . .
F1 F 0.57587(14) 0.69100(18) 0.61955(11) 0.0581(5) Uani 1 1 d . .
F2 F 0.28378(16) 1.01629(14) 0.52553(10) 0.0509(5) Uani 1 1 d . .
F3 F 0.50166(14) 0.75291(16) 0.77151(10) 0.0486(5) Uani 1 1 d . .
F4 F 0.17847(16) 1.02934(13) 0.84471(11) 0.0484(5) Uani 1 1 d . .
P1 P -0.11156(5) 0.72640(5) 0.74535(3) 0.01575(12) Uani 1 1 d . .
P2 P -0.06965(5) 0.94536(5) 0.72952(3) 0.01635(12) Uani 1 1 d . .
P3 P 0.24476(5) 0.35962(5) 0.77968(3) 0.01582(12) Uani 1 1 d . .
P4 P 0.46536(5) 0.39271(5) 0.78647(3) 0.01504(12) Uani 1 1 d . .
S1 S 0.17214(5) 0.66078(5) 0.86313(3) 0.01871(12) Uani 1 1 d . .
S2 S 0.21033(5) 0.67393(5) 0.64457(3) 0.01822(12) Uani 1 1 d . .

loop_
_atom_site_aniso_label
_atom_site_aniso_U_11
_atom_site_aniso_U_22
_atom_site_aniso_U_33
_atom_site_aniso_U_23
_atom_site_aniso_U_13
_atom_site_aniso_U_12
C1 0.0239(13) 0.0294(14) 0.0214(12) -0.0084(10) 0.0004(10) -0.0096(12)
C2 0.0312(15) 0.0339(16) 0.0263(13) -0.0024(11) -0.0024(11) -0.0116(13)
C3 0.0252(15) 0.056(2) 0.0301(15) -0.0090(13) 0.0043(11) -0.0155(15)
C4 0.0359(17) 0.049(2) 0.0344(15) -0.0125(13) 0.0074(12) -0.0227(16)
C5 0.0420(17) 0.0279(15) 0.0283(14) -0.0056(11) 0.0020(12) -0.0176(14)
C6 0.0275(15) 0.0316(16) 0.0315(14) -0.0098(11) -0.0010(11) -0.0108(13)
C7 0.0164(12) 0.0162(12) 0.0200(11) -0.0032(9) -0.0014(9) -0.0056(10)
C8 0.0180(12) 0.0167(12) 0.0172(11) -0.0025(8) -0.0020(8) -0.0079(10)
C9 0.0181(12) 0.0162(12) 0.0190(11) -0.0029(8) -0.0039(9) -0.0069(10)
C10 0.0182(12) 0.0212(13) 0.0219(12) -0.0034(9) -0.0020(9) -0.0087(11)
C11 0.0199(13) 0.0238(14) 0.0315(13) -0.0113(10) -0.0024(10) -0.0086(11)
C12 0.0323(15) 0.0345(16) 0.0215(13) -0.0109(11) -0.0016(10) -0.0067(13)
C13 0.0486(19) 0.0324(17) 0.0221(13) -0.0011(11) 0.0035(12) -0.0114(15)
C14 0.0404(17) 0.0194(14) 0.0256(13) -0.0026(10) 0.0004(11) -0.0093(13)
C15 0.0149(11) 0.0134(11) 0.0204(11) -0.0047(8) 0.0013(8) -0.0044(10)
C16 0.0212(13) 0.0229(13) 0.0237(12) -0.0073(10) -0.0019(9) -0.0068(11)
C17 0.0277(14) 0.0246(14) 0.0198(12) -0.0033(10) 0.0013(10) -0.0047(12)
C18 0.0269(14) 0.0238(14) 0.0315(14) 0.0015(10) 0.0046(11) -0.0101(12)
C19 0.0252(14) 0.0300(15) 0.0344(14) -0.0056(11) 0.0011(11) -0.0161(12)
C20 0.0206(13) 0.0242(13) 0.0238(12) -0.0048(9) -0.0010(9) -0.0108(11)
C21 0.0235(13) 0.0137(12) 0.0317(13) -0.0033(9) -0.0060(10) -0.0054(11)
C22 0.0223(14) 0.0180(13) 0.0384(15) -0.0017(10) -0.0108(11) -0.0012(11)
C23 0.0197(13) 0.0252(14) 0.0421(15) -0.0039(11) -0.0137(11) -0.0054(12)
C24 0.0230(13) 0.0208(13) 0.0346(14) -0.0039(10) -0.0083(10) -0.0095(11)
C25 0.0197(12) 0.0157(12) 0.0190(11) -0.0054(8) -0.0029(9) -0.0095(10)
C26 0.0223(14) 0.0213(14) 0.0315(14) -0.0007(10) 0.0024(10) -0.0040(11)
C27 0.0249(15) 0.0292(16) 0.0367(15) -0.0060(11) 0.0086(11) -0.0057(13)
C28 0.0300(14) 0.0292(14) 0.0174(11) -0.0079(10) 0.0028(10) -0.0163(12)
C29 0.0342(15) 0.0196(13) 0.0200(12) -0.0030(9) -0.0042(10) -0.0077(12)
C30 0.0229(13) 0.0219(13) 0.0213(12) -0.0067(9) -0.0014(9) -0.0032(11)
C31 0.0169(11) 0.0132(11) 0.0180(11) -0.0009(8) -0.0036(8) -0.0061(10)
C32 0.0213(13) 0.0212(13) 0.0230(12) -0.0053(9) 0.0020(9) -0.0103(11)
C33 0.0260(14) 0.0236(14) 0.0285(13) -0.0055(10) -0.0026(10) -0.0159(12)
C34 0.0296(14) 0.0223(13) 0.0243(12) -0.0071(10) -0.0069(10) -0.0116(12)
C35 0.0250(13) 0.0315(15) 0.0186(12) -0.0101(10) 0.0016(9) -0.0100(12)
C36 0.0195(12) 0.0253(13) 0.0200(12) -0.0030(9) -0.0006(9) -0.0116(11)
C37 0.0268(13) 0.0236(13) 0.0155(11) -0.0041(9) -0.0077(9) -0.0088(11)
C38 0.0286(14) 0.0240(14) 0.0248(13) -0.0045(10) -0.0049(10) -0.0111(12)
C39 0.0314(15) 0.0382(17) 0.0303(14) -0.0040(11) -0.0042(11) -0.0209(14)
C40 0.053(2) 0.0314(16) 0.0349(15) -0.0004(12) -0.0115(13) -0.0287(15)
C41 0.0481(19) 0.0219(14) 0.0357(15) -0.0061(11) -0.0136(13) -0.0135(14)
C42 0.0315(15) 0.0252(14) 0.0283(13) -0.0067(10) -0.0074(11) -0.0100(12)
C43 0.0147(11) 0.0165(12) 0.0180(11) -0.0058(8) -0.0023(8) -0.0051(10)
C44 0.0180(12) 0.0146(11) 0.0171(11) -0.0041(8) -0.0022(8) -0.0072(10)
C45 0.0108(11) 0.0207(12) 0.0195(11) -0.0090(9) 0.0000(8) -0.0046(10)
C46 0.0189(12) 0.0217(13) 0.0201(11) -0.0072(9) 0.0020(9) -0.0088(11)
C47 0.0231(13) 0.0287(14) 0.0176(12) -0.0071(10) -0.0026(9) -0.0060(11)
C48 0.0215(13) 0.0321(15) 0.0241(12) -0.0136(10) -0.0045(10) -0.0084(12)
C49 0.0223(13) 0.0300(15) 0.0287(13) -0.0112(10) 0.0002(10) -0.0151(12)
C50 0.0204(12) 0.0225(13) 0.0185(11) -0.0067(9) -0.0007(9) -0.0105(11)
C51 0.0200(12) 0.0148(12) 0.0183(11) -0.0040(8) -0.0017(9) -0.0064(10)
C52 0.0246(14) 0.0377(16) 0.0236(13) -0.0089(11) -0.0069(10) -0.0091(12)
C53 0.0428(18) 0.0420(18) 0.0171(13) -0.0071(11) -0.0057(11) -0.0113(15)
C54 0.0384(16) 0.0263(15) 0.0190(12) -0.0062(10) 0.0068(11) -0.0113(13)
C55 0.0207(13) 0.0161(12) 0.0291(13) -0.0088(9) 0.0041(10) -0.0075(11)
C56 0.0186(12) 0.0171(12) 0.0197(11) -0.0054(9) -0.0011(9) -0.0074(10)
C57 0.0166(12) 0.0226(13) 0.0275(12) -0.0081(10) -0.0028(9) -0.0074(11)
C58 0.0206(13) 0.0164(13) 0.0347(14) -0.0035(10) -0.0101(10) -0.0016(11)
C59 0.0319(15) 0.0143(12) 0.0302(13) -0.0008(10) -0.0087(11) -0.0082(11)
C60 0.0212(13) 0.0203(13) 0.0280(13) -0.0044(10) -0.0030(10) -0.0109(11)
C61 0.0134(11) 0.0255(13) 0.0228(12) -0.0088(9) -0.0016(9) -0.0087(10)
C62 0.0219(13) 0.0297(15) 0.0244(13) -0.0074(10) -0.0042(10) -0.0095(12)
C63 0.0323(16) 0.053(2) 0.0227(13) -0.0105(12) -0.0022(11) -0.0187(15)
C64 0.0287(16) 0.062(2) 0.0339(15) -0.0309(14) 0.0043(12) -0.0187(15)
C65 0.0285(15) 0.0406(18) 0.0478(17) -0.0287(14) 0.0019(12) -0.0123(14)
C66 0.0293(15) 0.0300(15) 0.0327(14) -0.0126(11) -0.0028(11) -0.0129(13)
C67 0.0151(11) 0.0131(11) 0.0239(12) -0.0030(9) -0.0019(9) -0.0060(10)
C68 0.0203(13) 0.0233(13) 0.0224(12) -0.0059(9) -0.0039(9) -0.0079(11)
C69 0.0229(13) 0.0217(13) 0.0229(12) -0.0027(9) 0.0010(10) -0.0040(11)
C70 0.0215(14) 0.0266(15) 0.0363(15) -0.0020(11) 0.0034(10) -0.0132(12)
C71 0.0241(14) 0.0392(17) 0.0347(15) -0.0049(12) -0.0060(11) -0.0200(13)
C72 0.0238(13) 0.0268(14) 0.0224(12) -0.0035(10) -0.0042(9) -0.0135(11)
Ag1 0.01754(9) 0.01481(9) 0.02262(9) -0.00439(6) -0.00285(7) -0.00567(7)
Ag2 0.01419(9) 0.01655(9) 0.02435(9) -0.00492(7) -0.00316(6) -0.00498(7)
F1 0.0274(10) 0.0776(15) 0.0599(12) -0.0016(10) -0.0057(8) -0.0204(10)
F2 0.0591(13) 0.0307(10) 0.0595(11) -0.0069(8) 0.0047(9) -0.0212(9)
F3 0.0355(10) 0.0570(12) 0.0622(11) -0.0149(9) 0.0059(8) -0.0302(10)
F4 0.0603(12) 0.0218(9) 0.0701(12) -0.0161(8) -0.0155(10) -0.0155(9)
P1 0.0147(3) 0.0129(3) 0.0201(3) -0.0029(2) -0.0019(2) -0.0064(2)
P2 0.0169(3) 0.0126(3) 0.0194(3) -0.0023(2) -0.0032(2) -0.0060(2)
P3 0.0139(3) 0.0159(3) 0.0188(3) -0.0039(2) -0.0032(2) -0.0064(2)
P4 0.0129(3) 0.0159(3) 0.0172(3) -0.0046(2) -0.0017(2) -0.0060(2)
S1 0.0203(3) 0.0198(3) 0.0144(3) -0.0039(2) -0.0014(2) -0.0067(3)
S2 0.0185(3) 0.0211(3) 0.0143(3) -0.0028(2) -0.0005(2) -0.0085(3)

loop_
_atom_type_symbol
_atom_type_description
_atom_type_scat_dispersion_real
_atom_type_scat_dispersion_imag
_atom_type_scat_source
C C 0.0033 0.0016 'International Tables Vol C Tables 4.2.6.8 and 6.1.1.4'
H H 0 0 'International Tables Vol C Tables 4.2.6.8 and 6.1.1.4'
Ag Ag -0.8971 1.1015 'International Tables Vol C Tables 4.2.6.8 and 6.1.1.4'
F F 0.0171 0.0103 'International Tables Vol C Tables 4.2.6.8 and 6.1.1.4'
P P 0.1023 0.0942 'International Tables Vol C Tables 4.2.6.8 and 6.1.1.4'
S S 0.1246 0.1234 'International Tables Vol C Tables 4.2.6.8 and 6.1.1.4'

loop_
_exptl_crystal_face_index_h
_exptl_crystal_face_index_k
_exptl_crystal_face_index_l
_exptl_crystal_face_perp_dist
-2 16 -1 0.0585
2 -16 1 0.0585
8 1 -21 0.1648
-8 -1 21 0.1648
-18 -11 -15 0.1062
18 11 15 0.1062
-4 -7 -25 0.1428
4 7 25 0.1428
15 -4 3 0.1086
-10 -20 -9 0.0985

loop_
_geom_angle_atom_site_label_1
_geom_angle_atom_site_label_2
_geom_angle_atom_site_label_3
_geom_angle
C2 C1 C6 118.6(3)
C2 C1 S2 120.0(2)
C6 C1 S2 121.4(2)
C3 C2 C1 118.8(3)
C3 C2 H2 120.6
C1 C2 H2 120.6
C2 C3 C4 124.5(3)
C2 C3 F1 117.5(3)
C4 C3 F1 118.0(3)
C5 C4 C3 115.0(3)
C5 C4 H4 122.5
C3 C4 H4 122.5
C4 C5 C6 125.8(3)
C4 C5 F2 117.3(3)
C6 C5 F2 116.9(3)
C5 C6 C1 117.4(3)
C5 C6 H6 121.3
C1 C6 H6 121.3
C8 C7 C24 118.7(2)
C8 C7 P1 120.13(17)
C24 C7 P1 120.88(18)
C7 C8 C21 119.2(2)
C7 C8 P2 121.19(17)
C21 C8 P2 119.62(18)
C10 C9 C14 118.4(2)
C10 C9 P2 124.46(17)
C14 C9 P2 117.12(19)
C9 C10 C11 120.8(2)
C9 C10 H10 119.6
C11 C10 H10 119.6
C12 C11 C10 120.5(2)
C12 C11 H11 119.8
C10 C11 H11 119.8
C13 C12 C11 119.5(2)
C13 C12 H12 120.2
C11 C12 H12 120.2
C12 C13 C14 120.4(2)
C12 C13 H13 119.8
C14 C13 H13 119.8
C13 C14 C9 120.4(3)
C13 C14 H14 119.8
C9 C14 H14 119.8
C16 C15 C20 118.7(2)
C16 C15 P2 122.11(18)
C20 C15 P2 118.76(17)
C15 C16 C17 120.6(2)
C15 C16 H16 119.7
C17 C16 H16 119.7
C18 C17 C16 120.1(2)
C18 C17 H17 120
C16 C17 H17 120
C17 C18 C19 119.7(2)
C17 C18 H18 120.1
C19 C18 H18 120.1
C20 C19 C18 120.4(2)
C20 C19 H19 119.8
C18 C19 H19 119.8
C19 C20 C15 120.4(2)
C19 C20 H20 119.8
C15 C20 H20 119.8
C22 C21 C8 121.0(2)
C22 C21 H21 119.5
C8 C21 H21 119.5
C21 C22 C23 119.8(2)
C21 C22 H22 120.1
C23 C22 H22 120.1
C24 C23 C22 120.0(2)
C24 C23 H23 120
C22 C23 H23 120
C23 C24 C7 121.4(2)
C23 C24 H24 119.3
C7 C24 H24 119.3
C30 C25 C26 118.4(2)
C30 C25 P1 117.38(18)
C26 C25 P1 124.15(18)
C25 C26 C27 120.3(2)
C25 C26 H26 119.8
C27 C26 H26 119.8
C28 C27 C26 120.5(2)
C28 C27 H27 119.8
C26 C27 H27 119.8
C29 C28 C27 119.7(2)
C29 C28 H28 120.2
C27 C28 H28 120.2
C28 C29 C30 120.2(2)
C28 C29 H29 119.9
C30 C29 H29 119.9
C25 C30 C29 120.9(2)
C25 C30 H30 119.6
C29 C30 H30 119.6
C32 C31 C36 119.4(2)
C32 C31 P1 123.40(18)
C36 C31 P1 117.18(17)
C33 C32 C31 120.3(2)
C33 C32 H32 119.9
C31 C32 H32 119.9
C34 C33 C32 119.8(2)
C34 C33 H33 120.1
C32 C33 H33 120.1
C33 C34 C35 120.4(2)
C33 C34 H34 119.8
C35 C34 H34 119.8
C34 C35 C36 120.1(2)
C34 C35 H35 120
C36 C35 H35 120
C35 C36 C31 120.1(2)
C35 C36 H36 119.9
C31 C36 H36 119.9
C38 C37 C42 118.6(2)
C38 C37 S1 121.2(2)
C42 C37 S1 120.1(2)
C39 C38 C37 119.7(3)
C39 C38 H38 120.2
C37 C38 H38 120.2
F3 C39 C40 117.6(3)
F3 C39 C38 118.7(3)
C40 C39 C38 123.6(3)
C39 C40 C41 115.1(3)
C39 C40 H40 122.5
C41 C40 H40 122.5
F4 C41 C42 118.3(3)
F4 C41 C40 117.3(3)
C42 C41 C40 124.3(3)
C41 C42 C37 118.7(3)
C41 C42 H42 120.7
C37 C42 H42 120.7
C60 C43 C44 118.4(2)
C60 C43 P3 121.11(17)
C44 C43 P3 120.25(17)
C57 C44 C43 119.1(2)
C57 C44 P4 119.71(17)
C43 C44 P4 121.21(17)
C46 C45 C50 118.3(2)
C46 C45 P4 122.32(18)
C50 C45 P4 119.04(17)
C47 C46 C45 120.7(2)
C47 C46 H46 119.7
C45 C46 H46 119.7
C48 C47 C46 120.5(2)
C48 C47 H47 119.8
C46 C47 H47 119.8
C47 C48 C49 119.6(2)
C47 C48 H48 120.2
C49 C48 H48 120.2
C50 C49 C48 120.1(2)
C50 C49 H49 120
C48 C49 H49 120
C49 C50 C45 120.9(2)
C49 C50 H50 119.6
C45 C50 H50 119.6
C56 C51 C52 118.3(2)
C56 C51 P4 124.43(17)
C52 C51 P4 117.22(18)
C53 C52 C51 120.6(2)
C53 C52 H52 119.7
C51 C52 H52 119.7
C54 C53 C52 120.4(2)
C54 C53 H53 119.8
C52 C53 H53 119.8
C55 C54 C53 119.7(2)
C55 C54 H54 120.2
C53 C54 H54 120.2
C54 C55 C56 120.2(2)
C54 C55 H55 119.9
C56 C55 H55 119.9
C51 C56 C55 120.8(2)
C51 C56 H56 119.6
C55 C56 H56 119.6
C58 C57 C44 121.5(2)
C58 C57 H57 119.2
C44 C57 H57 119.2
C57 C58 C59 119.5(2)
C57 C58 H58 120.3
C59 C58 H58 120.3
C60 C59 C58 120.0(2)
C60 C59 H59 120
C58 C59 H59 120
C59 C60 C43 121.3(2)
C59 C60 H60 119.4
C43 C60 H60 119.4
C66 C61 C62 119.1(2)
C66 C61 P3 121.94(18)
C62 C61 P3 119.00(19)
C61 C62 C63 120.0(3)
C61 C62 H62 120
C63 C62 H62 120
C64 C63 C62 120.1(3)
C64 C63 H63 120
C62 C63 H63 120
C63 C64 C65 120.2(3)
C63 C64 H64 119.9
C65 C64 H64 119.9
C66 C65 C64 120.0(3)
C66 C65 H65 120
C64 C65 H65 120
C65 C66 C61 120.6(3)
C65 C66 H66 119.7
C61 C66 H66 119.7
C72 C67 C68 119.0(2)
C72 C67 P3 122.44(18)
C68 C67 P3 118.33(17)
C69 C68 C67 120.5(2)
C69 C68 H68 119.8
C67 C68 H68 119.8
C70 C69 C68 120.3(2)
C70 C69 H69 119.8
C68 C69 H69 119.8
C69 C70 C71 119.8(2)
C69 C70 H70 120.1
C71 C70 H70 120.1
C70 C71 C72 120.4(2)
C70 C71 H71 119.8
C72 C71 H71 119.8
C67 C72 C71 120.0(2)
C67 C72 H72 120
C71 C72 H72 120
P3 Ag1 P4 82.80(2)
P3 Ag1 S1 124.92(2)
P4 Ag1 S1 120.25(2)
P3 Ag1 S2 113.42(2)
P4 Ag1 S2 122.12(2)
S1 Ag1 S2 95.84(2)
P3 Ag1 Ag2 114.262(16)
P4 Ag1 Ag2 162.890(16)
S1 Ag1 Ag2 51.870(14)
S2 Ag1 Ag2 51.501(15)
P1 Ag2 P2 83.06(2)
P1 Ag2 S2 116.20(2)
P2 Ag2 S2 122.24(2)
P1 Ag2 S1 123.45(2)
P2 Ag2 S1 117.97(2)
S2 Ag2 S1 96.42(2)
P1 Ag2 Ag1 115.720(16)
P2 Ag2 Ag1 161.179(16)
S2 Ag2 Ag1 52.279(14)
S1 Ag2 Ag1 51.746(15)
C31 P1 C25 103.15(10)
C31 P1 C7 105.75(10)
C25 P1 C7 102.10(10)
C31 P1 Ag2 121.26(8)
C25 P1 Ag2 116.74(7)
C7 P1 Ag2 105.79(8)
C15 P2 C9 105.51(10)
C15 P2 C8 104.38(10)
C9 P2 C8 101.72(10)
C15 P2 Ag2 120.67(8)
C9 P2 Ag2 116.76(7)
C8 P2 Ag2 105.45(8)
C67 P3 C61 104.20(10)
C67 P3 C43 103.72(10)
C61 P3 C43 99.96(10)
C67 P3 Ag1 125.85(8)
C61 P3 Ag1 114.86(8)
C43 P3 Ag1 104.70(7)
C45 P4 C51 104.41(10)
C45 P4 C44 103.45(10)
C51 P4 C44 103.19(10)
C45 P4 Ag1 120.18(8)
C51 P4 Ag1 118.79(7)
C44 P4 Ag1 104.47(8)
C37 S1 Ag1 105.10(8)
C37 S1 Ag2 97.49(7)
Ag1 S1 Ag2 76.384(17)
C1 S2 Ag2 111.90(8)
C1 S2 Ag1 108.74(8)
Ag2 S2 Ag1 76.220(17)

loop_
_geom_bond_atom_site_label_1
_geom_bond_atom_site_label_2
_geom_bond_distance
C1 C2 1.404(4)
C1 C6 1.409(4)
C1 S2 1.771(3)
C2 C3 1.361(4)
C2 H2 0.95
C3 C4 1.370(4)
C3 F1 1.377(3)
C4 C5 1.351(4)
C4 H4 0.95
C5 C6 1.370(4)
C5 F2 1.377(3)
C6 H6 0.95
C7 C8 1.399(3)
C7 C24 1.402(3)
C7 P1 1.835(2)
C8 C21 1.401(3)
C8 P2 1.846(2)
C9 C10 1.382(3)
C9 C14 1.395(3)
C9 P2 1.828(2)
C10 C11 1.383(3)
C10 H10 0.95
C11 C12 1.379(4)
C11 H11 0.95
C12 C13 1.372(4)
C12 H12 0.95
C13 C14 1.391(4)
C13 H13 0.95
C14 H14 0.95
C15 C16 1.390(3)
C15 C20 1.394(3)
C15 P2 1.825(2)
C16 C17 1.391(3)
C16 H16 0.95
C17 C18 1.380(4)
C17 H17 0.95
C18 C19 1.383(4)
C18 H18 0.95
C19 C20 1.383(3)
C19 H19 0.95
C20 H20 0.95
C21 C22 1.383(4)
C21 H21 0.95
C22 C23 1.383(4)
C22 H22 0.95
C23 C24 1.375(3)
C23 H23 0.95
C24 H24 0.95
C25 C30 1.386(3)
C25 C26 1.388(3)
C25 P1 1.827(2)
C26 C27 1.392(3)
C26 H26 0.95
C27 C28 1.375(4)
C27 H27 0.95
C28 C29 1.371(4)
C28 H28 0.95
C29 C30 1.389(3)
C29 H29 0.95
C30 H30 0.95
C31 C32 1.392(3)
C31 C36 1.392(3)
C31 P1 1.821(2)
C32 C33 1.387(3)
C32 H32 0.95
C33 C34 1.382(4)
C33 H33 0.95
C34 C35 1.382(4)
C34 H34 0.95
C35 C36 1.385(3)
C35 H35 0.95
C36 H36 0.95
C37 C38 1.386(4)
C37 C42 1.395(4)
C37 S1 1.782(3)
C38 C39 1.376(4)
C38 H38 0.95
C39 F3 1.359(3)
C39 C40 1.370(4)
C40 C41 1.380(4)
C40 H40 0.95
C41 F4 1.356(3)
C41 C42 1.372(4)
C42 H42 0.95
C43 C60 1.403(3)
C43 C44 1.411(3)
C43 P3 1.839(2)
C44 C57 1.397(3)
C44 P4 1.847(2)
C45 C46 1.392(3)
C45 C50 1.393(3)
C45 P4 1.831(2)
C46 C47 1.389(3)
C46 H46 0.95
C47 C48 1.369(4)
C47 H47 0.95
C48 C49 1.392(3)
C48 H48 0.95
C49 C50 1.381(3)
C49 H49 0.95
C50 H50 0.95
C51 C56 1.388(3)
C51 C52 1.395(3)
C51 P4 1.831(2)
C52 C53 1.384(4)
C52 H52 0.95
C53 C54 1.379(4)
C53 H53 0.95
C54 C55 1.377(4)
C54 H54 0.95
C55 C56 1.389(3)
C55 H55 0.95
C56 H56 0.95
C57 C58 1.377(3)
C57 H57 0.95
C58 C59 1.391(4)
C58 H58 0.95
C59 C60 1.381(3)
C59 H59 0.95
C60 H60 0.95
C61 C66 1.388(4)
C61 C62 1.390(3)
C61 P3 1.834(2)
C62 C63 1.394(4)
C62 H62 0.95
C63 C64 1.371(4)
C63 H63 0.95
C64 C65 1.382(4)
C64 H64 0.95
C65 C66 1.378(4)
C65 H65 0.95
C66 H66 0.95
C67 C72 1.387(3)
C67 C68 1.395(3)
C67 P3 1.826(2)
C68 C69 1.382(3)
C68 H68 0.95
C69 C70 1.374(4)
C69 H69 0.95
C70 C71 1.381(4)
C70 H70 0.95
C71 C72 1.392(3)
C71 H71 0.95
C72 H72 0.95
Ag1 P3 2.4848(6)
Ag1 P4 2.5234(7)
Ag1 S1 2.5768(6)
Ag1 S2 2.5974(6)
Ag1 Ag2 3.1891(4)
Ag2 P1 2.4696(6)
Ag2 P2 2.4819(7)
Ag2 S2 2.5698(6)
Ag2 S1 2.5812(6)

loop_
_geom_hbond_atom_site_label_D
_geom_hbond_atom_site_label_H
_geom_hbond_atom_site_label_A
_geom_hbond_distance_DH
_geom_hbond_distance_HA
_geom_hbond_distance_DA
_geom_hbond_angle_DHA
C36 H36 S2 0.95 2.97 3.900(2) 166.2
C62 H62 S2 0.95 2.81 3.749(3) 171.8

loop_
_geom_torsion_atom_site_label_1
_geom_torsion_atom_site_label_2
_geom_torsion_atom_site_label_3
_geom_torsion_atom_site_label_4
_geom_torsion
C6 C1 C2 C3 -0.3(4)
S2 C1 C2 C3 176.4(2)
C1 C2 C3 C4 0.1(4)
C1 C2 C3 F1 178.2(2)
C2 C3 C4 C5 -0.9(4)
F1 C3 C4 C5 -178.9(2)
C3 C4 C5 C6 2.0(4)
C3 C4 C5 F2 -179.9(2)
C4 C5 C6 C1 -2.3(4)
F2 C5 C6 C1 179.7(2)
C2 C1 C6 C5 1.3(4)
S2 C1 C6 C5 -175.4(2)
C24 C7 C8 C21 2.9(3)
P1 C7 C8 C21 -170.90(17)
C24 C7 C8 P2 -178.49(18)
P1 C7 C8 P2 7.7(3)
C14 C9 C10 C11 -0.2(4)
P2 C9 C10 C11 178.74(18)
C9 C10 C11 C12 -0.1(4)
C10 C11 C12 C13 0.0(4)
C11 C12 C13 C14 0.4(5)
C12 C13 C14 C9 -0.8(5)
C10 C9 C14 C13 0.6(4)
P2 C9 C14 C13 -178.4(2)
C20 C15 C16 C17 -1.2(4)
P2 C15 C16 C17 -173.93(19)
C15 C16 C17 C18 -0.2(4)
C16 C17 C18 C19 0.7(4)
C17 C18 C19 C20 0.1(4)
C18 C19 C20 C15 -1.5(4)
C16 C15 C20 C19 2.0(4)
P2 C15 C20 C19 175.0(2)
C7 C8 C21 C22 -1.7(4)
P2 C8 C21 C22 179.7(2)
C8 C21 C22 C23 -0.7(4)
C21 C22 C23 C24 1.8(4)
C22 C23 C24 C7 -0.5(4)
C8 C7 C24 C23 -1.9(4)
P1 C7 C24 C23 171.9(2)
C30 C25 C26 C27 -1.3(4)
P1 C25 C26 C27 -178.8(2)
C25 C26 C27 C28 -0.1(4)
C26 C27 C28 C29 1.1(4)
C27 C28 C29 C30 -0.5(4)
C26 C25 C30 C29 1.9(4)
P1 C25 C30 C29 179.51(19)
C28 C29 C30 C25 -1.0(4)
C36 C31 C32 C33 -0.7(3)
P1 C31 C32 C33 -178.71(18)
C31 C32 C33 C34 0.6(4)
C32 C33 C34 C35 -0.4(4)
C33 C34 C35 C36 0.3(4)
C34 C35 C36 C31 -0.4(4)
C32 C31 C36 C35 0.6(3)
P1 C31 C36 C35 178.75(18)
C42 C37 C38 C39 -0.6(3)
S1 C37 C38 C39 -178.70(18)
C37 C38 C39 F3 179.6(2)
C37 C38 C39 C40 -0.3(4)
F3 C39 C40 C41 -179.5(2)
C38 C39 C40 C41 0.5(4)
C39 C40 C41 F4 -179.7(2)
C39 C40 C41 C42 0.4(4)
F4 C41 C42 C37 178.8(2)
C40 C41 C42 C37 -1.3(4)
C38 C37 C42 C41 1.4(3)
S1 C37 C42 C41 179.49(18)
C60 C43 C44 C57 5.4(3)
P3 C43 C44 C57 -169.24(17)
C60 C43 C44 P4 -172.74(17)
P3 C43 C44 P4 12.6(3)
C50 C45 C46 C47 -1.3(3)
P4 C45 C46 C47 -174.31(18)
C45 C46 C47 C48 0.1(4)
C46 C47 C48 C49 0.7(4)
C47 C48 C49 C50 -0.3(4)
C48 C49 C50 C45 -1.0(4)
C46 C45 C50 C49 1.7(4)
P4 C45 C50 C49 174.99(19)
C56 C51 C52 C53 1.8(4)
P4 C51 C52 C53 -177.3(2)
C51 C52 C53 C54 -1.8(4)
C52 C53 C54 C55 0.8(4)
C53 C54 C55 C56 0.2(4)
C52 C51 C56 C55 -0.8(4)
P4 C51 C56 C55 178.21(18)
C54 C55 C56 C51 -0.1(4)
C43 C44 C57 C58 -4.4(3)
P4 C44 C57 C58 173.72(19)
C44 C57 C58 C59 0.5(4)
C57 C58 C59 C60 2.4(4)
C58 C59 C60 C43 -1.4(4)
C44 C43 C60 C59 -2.6(3)
P3 C43 C60 C59 171.99(19)
C66 C61 C62 C63 -0.2(4)
P3 C61 C62 C63 178.89(19)
C61 C62 C63 C64 0.9(4)
C62 C63 C64 C65 -1.2(4)
C63 C64 C65 C66 0.8(4)
C64 C65 C66 C61 -0.2(4)
C62 C61 C66 C65 -0.1(4)
P3 C61 C66 C65 -179.2(2)
C72 C67 C68 C69 1.6(4)
P3 C67 C68 C69 175.89(19)
C67 C68 C69 C70 -1.1(4)
C68 C69 C70 C71 -0.1(4)
C69 C70 C71 C72 0.9(4)
C68 C67 C72 C71 -0.9(4)
P3 C67 C72 C71 -174.9(2)
C70 C71 C72 C67 -0.3(4)
C32 C31 P1 C25 29.9(2)
C36 C31 P1 C25 -148.12(18)
C32 C31 P1 C7 -76.9(2)
C36 C31 P1 C7 105.04(19)
C32 C31 P1 Ag2 162.97(16)
C36 C31 P1 Ag2 -15.1(2)
C30 C25 P1 C31 69.2(2)
C26 C25 P1 C31 -113.3(2)
C30 C25 P1 C7 178.78(19)
C26 C25 P1 C7 -3.7(2)
C30 C25 P1 Ag2 -66.4(2)
C26 C25 P1 Ag2 111.1(2)
C8 C7 P1 C31 -149.69(18)
C24 C7 P1 C31 36.6(2)
C8 C7 P1 C25 102.71(19)
C24 C7 P1 C25 -71.0(2)
C8 C7 P1 Ag2 -19.9(2)
C24 C7 P1 Ag2 166.42(18)
C16 C15 P2 C9 -138.2(2)
C20 C15 P2 C9 49.0(2)
C16 C15 P2 C8 -31.4(2)
C20 C15 P2 C8 155.83(19)
C16 C15 P2 Ag2 86.7(2)
C20 C15 P2 Ag2 -86.0(2)
C10 C9 P2 C15 15.8(2)
C14 C9 P2 C15 -165.2(2)
C10 C9 P2 C8 -92.9(2)
C14 C9 P2 C8 86.1(2)
C10 C9 P2 Ag2 152.96(18)
C14 C9 P2 Ag2 -28.1(2)
C7 C8 P2 C15 136.80(18)
C21 C8 P2 C15 -44.6(2)
C7 C8 P2 C9 -113.62(19)
C21 C8 P2 C9 65.0(2)
C7 C8 P2 Ag2 8.68(19)
C21 C8 P2 Ag2 -172.73(17)
C72 C67 P3 C61 -24.8(2)
C68 C67 P3 C61 161.13(19)
C72 C67 P3 C43 -129.1(2)
C68 C67 P3 C43 56.9(2)
C72 C67 P3 Ag1 111.0(2)
C68 C67 P3 Ag1 -63.0(2)
C66 C61 P3 C67 -60.2(2)
C62 C61 P3 C67 120.7(2)
C66 C61 P3 C43 46.9(2)
C62 C61 P3 C43 -132.23(19)
C66 C61 P3 Ag1 158.29(18)
C62 C61 P3 Ag1 -20.8(2)
C60 C43 P3 C67 26.1(2)
C44 C43 P3 C67 -159.39(18)
C60 C43 P3 C61 -81.3(2)
C44 C43 P3 C61 93.19(19)
C60 C43 P3 Ag1 159.56(17)
C44 C43 P3 Ag1 -25.98(19)
C46 C45 P4 C51 -133.2(2)
C50 C45 P4 C51 53.8(2)
C46 C45 P4 C44 -25.5(2)
C50 C45 P4 C44 161.48(19)
C46 C45 P4 Ag1 90.4(2)
C50 C45 P4 Ag1 -82.65(19)
C56 C51 P4 C45 15.7(2)
C52 C51 P4 C45 -165.27(19)
C56 C51 P4 C44 -92.2(2)
C52 C51 P4 C44 86.9(2)
C56 C51 P4 Ag1 152.89(17)
C52 C51 P4 Ag1 -28.1(2)
C57 C44 P4 C45 -44.0(2)
C43 C44 P4 C45 134.12(18)
C57 C44 P4 C51 64.6(2)
C43 C44 P4 C51 -117.28(19)
C57 C44 P4 Ag1 -170.53(17)
C43 C44 P4 Ag1 7.57(19)
C38 C37 S1 Ag1 -29.9(2)
C42 C37 S1 Ag1 152.03(17)
C38 C37 S1 Ag2 -107.78(18)
C42 C37 S1 Ag2 74.18(19)
C2 C1 S2 Ag2 120.39(19)
C6 C1 S2 Ag2 -63.0(2)
C2 C1 S2 Ag1 38.1(2)
C6 C1 S2 Ag1 -145.26(19)
